data_7032252
loop_
_publ_author_name
'Phillips, Nicholas'
'Tirfoin, R\'emi'
'Aldridge, Simon'

_publ_section_title
;
 Anionic N-heterocyclic carbenes (NHCs): a versatile route to saturated
 NHCs bearing pendant weakly coordinating anions.
;
_journal_issue 41
_journal_name_full 'Dalton transactions (Cambridge, England : 2003)'
_journal_page_first 15279
_journal_page_last 15282
_journal_paper_doi 10.1039/c4dt02662d
_journal_volume 43
_journal_year 2014
_chemical_formula_moiety 'C53 H48 B1 F15 N2'
_chemical_formula_sum 'C53 H48 B F15 N2'
_chemical_formula_weight 1008.76
_space_group_IT_number 15
_symmetry_cell_setting monoclinic
_symmetry_space_group_name_Hall '-C 2yc'
_symmetry_space_group_name_H-M 'C 1 2/c 1'
_atom_sites_solution_hydrogens difmap
_atom_sites_solution_primary other
_audit_creation_date 13-09-23
_audit_creation_method CRYSTALS_ver_14.40
_cell_angle_alpha 90
_cell_angle_beta 104.2861(3)
_cell_angle_gamma 90
_cell_formula_units_Z 8
_cell_length_a 35.4499(3)
_cell_length_b 11.14380(10)
_cell_length_c 25.1650(2)
_cell_measurement_reflns_used 11382
_cell_measurement_temperature 150
_cell_measurement_theta_max 27
_cell_measurement_theta_min 5
_cell_volume 9633.92(14)
_computing_cell_refinement 'DENZO/SCALEPACK (Otwinowski & Minor, 1997)'
_computing_data_collection 'COLLECT (Nonius, 2001).'
_computing_data_reduction 'DENZO/SCALEPACK (Otwinowski & Minor, 1997)'
_computing_molecular_graphics 'CAMERON (Watkin et al., 1996)'
_computing_publication_material 'CRYSTALS (Betteridge et al., 2003)'
_computing_structure_refinement 'CRYSTALS (Betteridge et al., 2003)'
_computing_structure_solution 'Superflip (Palatinus & Chapuis, 2007)'
_diffrn_ambient_temperature 150
_diffrn_measured_fraction_theta_full 0.992
_diffrn_measured_fraction_theta_max 0.992
_diffrn_measurement_device Area
_diffrn_measurement_device_type 'Nonius KappaCCD'
_diffrn_measurement_method \w
_diffrn_radiation_monochromator graphite
_diffrn_radiation_type 'Mo K\a'
_diffrn_radiation_wavelength 0.71073
_diffrn_reflns_av_R_equivalents 0.027
_diffrn_reflns_limit_h_max 46
_diffrn_reflns_limit_h_min -45
_diffrn_reflns_limit_k_max 14
_diffrn_reflns_limit_k_min -14
_diffrn_reflns_limit_l_max 32
_diffrn_reflns_limit_l_min -32
_diffrn_reflns_number 134500
_diffrn_reflns_theta_full 26.923
_diffrn_reflns_theta_max 27.473
_diffrn_reflns_theta_min 5.106
_diffrn_standards_number 0
_exptl_absorpt_coefficient_mu 0.121
_exptl_absorpt_correction_T_max 0.99
_exptl_absorpt_correction_T_min 0.95
_exptl_absorpt_correction_type multi-scan
_exptl_absorpt_process_details 'DENZO/SCALEPACK (Otwinowski & Minor, 1997)'
_exptl_crystal_colour colourless
_exptl_crystal_density_diffrn 1.391
_exptl_crystal_density_method 'not measured'
_exptl_crystal_description block
_exptl_crystal_F_000 4160
_exptl_crystal_size_max 0.210
_exptl_crystal_size_mid 0.120
_exptl_crystal_size_min 0.090
_refine_diff_density_max 0.89
_refine_diff_density_min -0.52
_refine_ls_extinction_method None
_refine_ls_goodness_of_fit_ref 0.9296
_refine_ls_hydrogen_treatment constr
_refine_ls_matrix_type full
_refine_ls_number_parameters 640
_refine_ls_number_reflns 10962
_refine_ls_number_restraints 0
_refine_ls_R_factor_all 0.0875
_refine_ls_R_factor_gt 0.0603
_refine_ls_shift/su_max 0.0006195
_refine_ls_shift/su_mean 0.0000308
_refine_ls_structure_factor_coef Fsqd
_refine_ls_weighting_details
;
 Method, part 1, Chebychev polynomial, (Watkin, 1994, Prince, 1982) 
 [weight] = 1.0/[A~0~*T~0~(x)+A~1~*T~1~(x) ... +A~n-1~]*T~n-1~(x)] 
 where A~i~ are the Chebychev coefficients listed below and x= Fcalc/Fmax 
 Method = Robust Weighting (Prince, 1982) 
 W = [weight] * [1-(deltaF/6*sigmaF)^2^]^2^ 
 A~i~ are: 
 23.0 34.1 16.0 3.82 
;
_refine_ls_weighting_scheme calc
_refine_ls_wR_factor_all 0.1603
_refine_ls_wR_factor_gt 0.1340
_refine_ls_wR_factor_ref 0.1603
_reflns_limit_h_max 44
_reflns_limit_h_min -46
_reflns_limit_k_max 14
_reflns_limit_k_min 0
_reflns_limit_l_max 32
_reflns_limit_l_min 0
_reflns_number_gt 7870
_reflns_number_total 10963
_reflns_threshold_expression I>2.0\s(I)
_oxford_diffrn_Wilson_B_factor 3.13
_oxford_diffrn_Wilson_scale 45.71
_oxford_refine_ls_r_factor_ref 0.0875
_oxford_refine_ls_scale 0.16409(8)
_oxford_reflns_number_all 10963
_oxford_reflns_threshold_expression_ref I>0.0\s(I)
_oxford_structure_analysis_title '107nprt13 in C 2/c'
_cod_data_source_file c4dt02662d2.cif
_cod_data_source_block 107nprt13
_cod_depositor_comments
;
The following automatic conversions were performed:

'_atom_sites_solution_primary' value 'Other' changed to 'other'
according to
/usr/data/users/saulius/crontab/automatic-downloads/rss-feeds/RSC/lib/dictionaries/cif_core.dic
dictionary named 'cif_core.dic' version 2.4.2 from 2011-04-26.

Automatic conversion script
Id: cif_fix_values 2281 2013-09-26 08:29:07Z andrius 

 Adding full bibliography for 7032252--7032257.cif.
;
_cod_original_sg_symbol_H-M 'C 2/c '
_cod_original_formula_sum 'C53 H48 B1 F15 N2'
_cod_database_code 7032252

loop_
_symmetry_equiv_pos_as_xyz
x,y,z
-x,-y,-z
x+1/2,y+1/2,z
-x+1/2,-y+1/2,-z
x,-y,z+1/2
-x,y,-z+1/2
x+1/2,-y+1/2,z+1/2
-x+1/2,y+1/2,-z+1/2

loop_
_atom_site_label
_atom_site_type_symbol
_atom_site_fract_x
_atom_site_fract_y
_atom_site_fract_z
_atom_site_U_iso_or_equiv
_atom_site_occupancy
_atom_site_adp_type
_atom_site_refinement_flags_posn
F1 F 0.47512(4) 0.18460(13) 0.49430(6) 0.0359 1.0000 Uani .
C2 C 0.47691(7) 0.1356(2) 0.54392(10) 0.0304 1.0000 Uani .
C3 C 0.44579(6) 0.1531(2) 0.56814(9) 0.0286 1.0000 Uani .
C4 C 0.45129(7) 0.0964(2) 0.61854(10) 0.0313 1.0000 Uani .
F5 F 0.42414(4) 0.10369(13) 0.64841(6) 0.0389 1.0000 Uani .
C6 C 0.48391(8) 0.0295(2) 0.64305(10) 0.0360 1.0000 Uani .
F7 F 0.48734(5) -0.02016(15) 0.69278(6) 0.0483 1.0000 Uani .
C8 C 0.51354(7) 0.0171(2) 0.61716(11) 0.0372 1.0000 Uani .
C9 C 0.51011(7) 0.0712(2) 0.56709(11) 0.0342 1.0000 Uani .
F10 F 0.53906(4) 0.06083(13) 0.54150(7) 0.0432 1.0000 Uani .
F11 F 0.54565(5) -0.04599(15) 0.64078(7) 0.0516 1.0000 Uani .
B12 B 0.40648(7) 0.2238(2) 0.53281(10) 0.0279 1.0000 Uani .
C13 C 0.37221(6) 0.2505(2) 0.56611(9) 0.0291 1.0000 Uani .
C14 C 0.37492(6) 0.3689(2) 0.59703(9) 0.0296 1.0000 Uani .
N15 N 0.34217(5) 0.38841(18) 0.62474(8) 0.0295 1.0000 Uani .
C16 C 0.35568(6) 0.4434(2) 0.67164(9) 0.0299 1.0000 Uani .
N17 N 0.39355(5) 0.45629(17) 0.68502(8) 0.0288 1.0000 Uani .
C18 C 0.41020(7) 0.3876(2) 0.64554(10) 0.0332 1.0000 Uani .
C19 C 0.41505(7) 0.5145(2) 0.73447(10) 0.0337 1.0000 Uani .
C20 C 0.42688(7) 0.4470(3) 0.78213(10) 0.0384 1.0000 Uani .
C21 C 0.42039(9) 0.3126(3) 0.78266(12) 0.0461 1.0000 Uani .
C22 C 0.40738(14) 0.2692(4) 0.83307(18) 0.0835 1.0000 Uani .
C23 C 0.45719(10) 0.2460(3) 0.77888(14) 0.0628 1.0000 Uani .
C24 C 0.44628(9) 0.5087(4) 0.82961(12) 0.0570 1.0000 Uani .
C25 C 0.45302(11) 0.6308(4) 0.82804(16) 0.0707 1.0000 Uani .
C26 C 0.44162(10) 0.6935(3) 0.78017(17) 0.0674 1.0000 Uani .
C27 C 0.42205(8) 0.6377(3) 0.73178(13) 0.0477 1.0000 Uani .
C28 C 0.40961(11) 0.7079(3) 0.67853(17) 0.0667 1.0000 Uani .
C29 C 0.44236(16) 0.7151(4) 0.64878(19) 0.0855 1.0000 Uani .
C30 C 0.39585(14) 0.8355(4) 0.6874(2) 0.0963 1.0000 Uani .
C31 C 0.30145(6) 0.3611(2) 0.60276(10) 0.0304 1.0000 Uani .
C32 C 0.27868(7) 0.4414(2) 0.56562(11) 0.0392 1.0000 Uani .
C33 C 0.23898(8) 0.4151(3) 0.54785(13) 0.0483 1.0000 Uani .
C34 C 0.22332(8) 0.3160(3) 0.56659(13) 0.0484 1.0000 Uani .
C35 C 0.24675(8) 0.2372(3) 0.60233(13) 0.0449 1.0000 Uani .
C36 C 0.28667(7) 0.2565(2) 0.62099(11) 0.0365 1.0000 Uani .
C37 C 0.31230(8) 0.1687(3) 0.65981(12) 0.0456 1.0000 Uani .
C38 C 0.30817(10) 0.1835(4) 0.71866(14) 0.0657 1.0000 Uani .
C39 C 0.30459(11) 0.0398(3) 0.64026(18) 0.0702 1.0000 Uani .
C40 C 0.29533(8) 0.5530(3) 0.54477(15) 0.0553 1.0000 Uani .
C41 C 0.28272(16) 0.6672(3) 0.56833(17) 0.0856 1.0000 Uani .
C42 C 0.28497(15) 0.5599(3) 0.48302(17) 0.0791 1.0000 Uani .
C43 C 0.41658(6) 0.3574(2) 0.51075(9) 0.0290 1.0000 Uani .
C44 C 0.38808(7) 0.4219(2) 0.47361(10) 0.0329 1.0000 Uani .
F45 F 0.35355(4) 0.36877(13) 0.45034(6) 0.0396 1.0000 Uani .
C46 C 0.39144(8) 0.5405(2) 0.45954(11) 0.0425 1.0000 Uani .
F47 F 0.36199(6) 0.59624(16) 0.42410(8) 0.0582 1.0000 Uani .
C48 C 0.42501(9) 0.6024(2) 0.48307(12) 0.0459 1.0000 Uani .
F49 F 0.42852(7) 0.71861(15) 0.47062(8) 0.0671 1.0000 Uani .
C50 C 0.45436(8) 0.5441(2) 0.51937(11) 0.0404 1.0000 Uani .
C51 C 0.44959(7) 0.4252(2) 0.53261(10) 0.0331 1.0000 Uani .
F52 F 0.47983(4) 0.37909(13) 0.57116(6) 0.0407 1.0000 Uani .
F53 F 0.48751(5) 0.60254(15) 0.54297(7) 0.0540 1.0000 Uani .
C54 C 0.38790(6) 0.1272(2) 0.48287(9) 0.0290 1.0000 Uani .
C55 C 0.38701(7) 0.1361(2) 0.42744(10) 0.0330 1.0000 Uani .
F56 F 0.40358(4) 0.23041(14) 0.40829(6) 0.0401 1.0000 Uani .
C57 C 0.36967(7) 0.0522(3) 0.38836(10) 0.0387 1.0000 Uani .
F58 F 0.36924(5) 0.06811(17) 0.33505(6) 0.0529 1.0000 Uani .
C59 C 0.35236(8) -0.0481(3) 0.40353(12) 0.0437 1.0000 Uani .
F60 F 0.33461(5) -0.12867(17) 0.36592(8) 0.0622 1.0000 Uani .
C61 C 0.35362(8) -0.0644(2) 0.45794(12) 0.0416 1.0000 Uani .
C62 C 0.37111(7) 0.0211(2) 0.49557(10) 0.0341 1.0000 Uani .
F63 F 0.37131(5) -0.00361(13) 0.54841(6) 0.0442 1.0000 Uani .
F64 F 0.33719(6) -0.16282(15) 0.47407(8) 0.0595 1.0000 Uani .
C65 C 0.27590(15) 0.3961(5) 0.2130(2) 0.0871 1.0000 Uani .
C66 C 0.27004(14) 0.4922(5) 0.2392(3) 0.0946 1.0000 Uani .
C67 C 0.23946(19) 0.5718(6) 0.2232(3) 0.1420 1.0000 Uani .
C68 C 0.29778(16) 0.5147(5) 0.2927(2) 0.0880 1.0000 Uani .
C69 C 0.3276(2) 0.4302(6) 0.3051(3) 0.1194 1.0000 Uani .
C70 C 0.33277(16) 0.3362(5) 0.2780(3) 0.1012 1.0000 Uani .
C71 C 0.30398(17) 0.3185(6) 0.2264(3) 0.1038 1.0000 Uani .
H132 H 0.3715 0.1860 0.5917 0.0349 1.0000 Uiso R
H131 H 0.3472 0.2531 0.5379 0.0354 1.0000 Uiso R
H141 H 0.3735 0.4371 0.5709 0.0356 1.0000 Uiso R
H161 H 0.3395 0.4734 0.6941 0.0367 1.0000 Uiso R
H182 H 0.4307 0.4340 0.6355 0.0402 1.0000 Uiso R
H181 H 0.4200 0.3110 0.6619 0.0404 1.0000 Uiso R
H211 H 0.3998 0.2923 0.7501 0.0543 1.0000 Uiso R
H222 H 0.4013 0.1826 0.8295 0.1268 1.0000 Uiso R
H221 H 0.4278 0.2822 0.8660 0.1271 1.0000 Uiso R
H223 H 0.3841 0.3140 0.8361 0.1266 1.0000 Uiso R
H232 H 0.4522 0.1585 0.7760 0.0949 1.0000 Uiso R
H231 H 0.4779 0.2593 0.8119 0.0944 1.0000 Uiso R
H233 H 0.4663 0.2736 0.7470 0.0946 1.0000 Uiso R
H241 H 0.4547 0.4651 0.8622 0.0678 1.0000 Uiso R
H251 H 0.4661 0.6711 0.8608 0.0842 1.0000 Uiso R
H261 H 0.4472 0.7772 0.7799 0.0822 1.0000 Uiso R
H281 H 0.3877 0.6646 0.6548 0.0794 1.0000 Uiso R
H291 H 0.4337 0.7623 0.6152 0.1292 1.0000 Uiso R
H293 H 0.4646 0.7546 0.6737 0.1288 1.0000 Uiso R
H292 H 0.4499 0.6340 0.6395 0.1287 1.0000 Uiso R
H301 H 0.3858 0.8726 0.6513 0.1460 1.0000 Uiso R
H303 H 0.4181 0.8819 0.7082 0.1461 1.0000 Uiso R
H302 H 0.3755 0.8291 0.7071 0.1459 1.0000 Uiso R
H331 H 0.2227 0.4684 0.5232 0.0579 1.0000 Uiso R
H341 H 0.1955 0.3025 0.5551 0.0583 1.0000 Uiso R
H351 H 0.2362 0.1696 0.6145 0.0544 1.0000 Uiso R
H371 H 0.3395 0.1895 0.6601 0.0541 1.0000 Uiso R
H383 H 0.3253 0.1265 0.7433 0.0985 1.0000 Uiso R
H382 H 0.3147 0.2656 0.7304 0.0992 1.0000 Uiso R
H381 H 0.2813 0.1665 0.7187 0.0983 1.0000 Uiso R
H393 H 0.3229 -0.0137 0.6641 0.1056 1.0000 Uiso R
H392 H 0.2784 0.0165 0.6408 0.1056 1.0000 Uiso R
H391 H 0.3070 0.0323 0.6026 0.1055 1.0000 Uiso R
H401 H 0.3238 0.5475 0.5566 0.0682 1.0000 Uiso R
H412 H 0.2937 0.7359 0.5545 0.1285 1.0000 Uiso R
H411 H 0.2911 0.6646 0.6080 0.1288 1.0000 Uiso R
H413 H 0.2545 0.6711 0.5571 0.1293 1.0000 Uiso R
H422 H 0.2984 0.6287 0.4724 0.1204 1.0000 Uiso R
H421 H 0.2932 0.4860 0.4688 0.1211 1.0000 Uiso R
H423 H 0.2569 0.5705 0.4705 0.1208 1.0000 Uiso R
H672 H 0.2459 0.6370 0.2520 0.2213 1.0000 Uiso R
H671 H 0.2390 0.6035 0.1860 0.2208 1.0000 Uiso R
H673 H 0.2139 0.5315 0.2235 0.2205 1.0000 Uiso R
H651 H 0.2554 0.3883 0.1787 0.1134 1.0000 Uiso R
H681 H 0.2925 0.5873 0.3164 0.1124 1.0000 Uiso R
H691 H 0.3467 0.4422 0.3389 0.1462 1.0000 Uiso R
H701 H 0.3537 0.2804 0.2909 0.1258 1.0000 Uiso R
H711 H 0.3061 0.2475 0.2024 0.1330 1.0000 Uiso R

loop_
_atom_site_aniso_label
_atom_site_aniso_U_11
_atom_site_aniso_U_22
_atom_site_aniso_U_33
_atom_site_aniso_U_23
_atom_site_aniso_U_13
_atom_site_aniso_U_12
F1 0.0356(7) 0.0360(7) 0.0391(7) 0.0042(6) 0.0148(6) 0.0018(6)
C2 0.0310(11) 0.0267(10) 0.0336(11) 0.0007(9) 0.0080(9) -0.0012(9)
C3 0.0265(10) 0.0261(10) 0.0329(11) -0.0007(9) 0.0066(9) -0.0033(8)
C4 0.0343(11) 0.0279(11) 0.0323(11) -0.0008(9) 0.0093(9) -0.0034(9)
F5 0.0447(8) 0.0386(8) 0.0366(7) 0.0066(6) 0.0161(6) 0.0031(6)
C6 0.0420(13) 0.0291(11) 0.0329(12) 0.0037(9) 0.0017(10) -0.0031(10)
F7 0.0569(10) 0.0436(9) 0.0394(8) 0.0117(7) 0.0020(7) 0.0011(7)
C8 0.0306(12) 0.0287(11) 0.0467(14) 0.0006(10) -0.0009(10) 0.0028(9)
C9 0.0275(11) 0.0294(11) 0.0460(14) -0.0042(10) 0.0097(10) -0.0012(9)
F10 0.0317(7) 0.0372(8) 0.0642(10) -0.0025(7) 0.0183(7) 0.0040(6)
F11 0.0389(8) 0.0444(9) 0.0642(11) 0.0084(8) -0.0010(7) 0.0129(7)
B12 0.0272(11) 0.0270(12) 0.0300(12) 0.0024(10) 0.0084(9) -0.0023(9)
C13 0.0283(10) 0.0285(11) 0.0317(11) -0.0010(9) 0.0099(9) -0.0032(9)
C14 0.0277(10) 0.0312(11) 0.0313(11) 0.0014(9) 0.0099(9) 0.0003(9)
N15 0.0212(8) 0.0362(10) 0.0311(9) -0.0023(8) 0.0063(7) 0.0014(7)
C16 0.0271(10) 0.0316(11) 0.0317(11) 0.0005(9) 0.0083(9) 0.0017(9)
N17 0.0251(9) 0.0317(10) 0.0297(9) -0.0021(8) 0.0067(7) 0.0006(7)
C18 0.0259(11) 0.0363(12) 0.0385(12) -0.0076(10) 0.0099(9) 0.0000(9)
C19 0.0262(11) 0.0383(13) 0.0341(12) -0.0068(10) 0.0026(9) 0.0009(9)
C20 0.0309(12) 0.0481(14) 0.0347(12) -0.0018(11) 0.0055(10) 0.0082(11)
C21 0.0467(15) 0.0494(16) 0.0429(14) 0.0113(12) 0.0125(12) 0.0101(13)
C22 0.110(3) 0.079(3) 0.078(3) 0.032(2) 0.055(3) 0.019(2)
C23 0.065(2) 0.068(2) 0.0530(18) 0.0088(16) 0.0099(15) 0.0307(17)
C24 0.0442(16) 0.085(2) 0.0356(14) -0.0075(15) -0.0015(12) 0.0100(16)
C25 0.057(2) 0.079(3) 0.065(2) -0.033(2) -0.0057(17) -0.0007(18)
C26 0.0557(19) 0.0505(18) 0.084(3) -0.0247(18) -0.0060(18) -0.0062(15)
C27 0.0398(14) 0.0382(14) 0.0595(17) -0.0055(13) 0.0013(12) -0.0014(11)
C28 0.064(2) 0.0397(16) 0.084(2) 0.0138(16) -0.0043(18) -0.0116(15)
C29 0.129(4) 0.051(2) 0.085(3) 0.001(2) 0.042(3) 0.001(2)
C30 0.085(3) 0.060(2) 0.159(5) 0.045(3) 0.058(3) 0.025(2)
C31 0.0202(10) 0.0342(12) 0.0358(12) -0.0036(9) 0.0050(8) 0.0003(8)
C32 0.0281(12) 0.0354(13) 0.0511(15) 0.0053(11) 0.0039(11) 0.0039(10)
C33 0.0269(12) 0.0527(16) 0.0597(17) 0.0065(14) 0.0002(12) 0.0059(11)
C34 0.0257(12) 0.0541(17) 0.0624(18) -0.0045(14) 0.0054(12) -0.0028(11)
C35 0.0320(12) 0.0426(14) 0.0630(17) 0.0009(13) 0.0170(12) -0.0068(11)
C36 0.0306(11) 0.0379(13) 0.0430(13) 0.0027(11) 0.0127(10) 0.0031(10)
C37 0.0358(13) 0.0488(15) 0.0565(16) 0.0188(13) 0.0194(12) 0.0066(11)
C38 0.0560(19) 0.090(3) 0.0575(19) 0.0281(19) 0.0253(16) 0.0108(18)
C39 0.064(2) 0.0474(18) 0.100(3) 0.0206(19) 0.024(2) 0.0125(16)
C40 0.0349(14) 0.0409(15) 0.085(2) 0.0207(15) 0.0050(14) 0.0053(12)
C41 0.149(4) 0.0455(19) 0.060(2) -0.0009(17) 0.022(2) -0.018(2)
C42 0.124(4) 0.0459(18) 0.085(3) 0.0032(18) 0.059(3) 0.000(2)
C43 0.0302(11) 0.0287(11) 0.0309(11) -0.0005(9) 0.0129(9) -0.0010(9)
C44 0.0348(12) 0.0320(12) 0.0341(12) 0.0020(9) 0.0126(10) -0.0002(9)
F45 0.0341(7) 0.0387(8) 0.0437(8) 0.0062(6) 0.0051(6) 0.0006(6)
C46 0.0522(16) 0.0366(13) 0.0392(13) 0.0097(11) 0.0126(12) 0.0048(12)
F47 0.0698(12) 0.0437(9) 0.0568(10) 0.0213(8) 0.0073(9) 0.0075(8)
C48 0.0672(18) 0.0291(12) 0.0459(15) 0.0060(11) 0.0224(14) -0.0089(12)
F49 0.0990(15) 0.0330(9) 0.0692(12) 0.0144(8) 0.0209(11) -0.0152(9)
C50 0.0453(14) 0.0353(13) 0.0437(14) -0.0028(11) 0.0171(12) -0.0144(11)
C51 0.0352(12) 0.0318(12) 0.0350(12) -0.0005(10) 0.0139(10) -0.0024(9)
F52 0.0338(7) 0.0379(8) 0.0474(8) 0.0002(7) 0.0045(6) -0.0071(6)
F53 0.0591(10) 0.0441(9) 0.0607(10) -0.0030(8) 0.0182(8) -0.0249(8)
C54 0.0238(10) 0.0300(11) 0.0334(11) -0.0002(9) 0.0074(9) 0.0017(8)
C55 0.0279(11) 0.0341(12) 0.0374(12) -0.0002(10) 0.0090(9) 0.0018(9)
F56 0.0456(8) 0.0435(8) 0.0341(7) 0.0019(6) 0.0154(6) -0.0023(7)
C57 0.0346(12) 0.0489(15) 0.0326(12) -0.0084(11) 0.0080(10) 0.0039(11)
F58 0.0555(10) 0.0689(11) 0.0326(8) -0.0103(8) 0.0079(7) 0.0027(9)
C59 0.0338(13) 0.0441(14) 0.0509(15) -0.0204(12) 0.0062(11) -0.0042(11)
F60 0.0573(10) 0.0628(11) 0.0650(11) -0.0348(9) 0.0126(9) -0.0151(9)
C61 0.0387(13) 0.0323(12) 0.0567(16) -0.0095(11) 0.0173(12) -0.0061(10)
C62 0.0319(11) 0.0320(12) 0.0399(13) -0.0024(10) 0.0118(10) 0.0001(9)
F63 0.0599(10) 0.0330(7) 0.0439(8) 0.0003(6) 0.0205(7) -0.0106(7)
F64 0.0670(11) 0.0377(9) 0.0802(13) -0.0150(8) 0.0298(10) -0.0221(8)
C65 0.090(3) 0.083(3) 0.109(4) -0.010(3) 0.064(3) -0.021(3)
C66 0.071(3) 0.088(3) 0.143(5) 0.034(3) 0.063(3) 0.004(2)
C67 0.121(5) 0.123(5) 0.205(7) 0.075(5) 0.084(5) 0.008(4)
C68 0.099(3) 0.081(3) 0.091(3) 0.004(3) 0.036(3) -0.016(3)
C69 0.173(6) 0.105(4) 0.107(4) 0.021(4) 0.084(4) -0.002(4)
C70 0.086(3) 0.088(3) 0.140(5) 0.022(3) 0.046(3) 0.000(3)
C71 0.094(4) 0.103(4) 0.126(5) -0.006(3) 0.049(3) -0.020(3)

loop_
_atom_type_symbol
_atom_type_scat_dispersion_real
_atom_type_scat_dispersion_imag
_atom_type_scat_Cromer_Mann_a1
_atom_type_scat_Cromer_Mann_b1
_atom_type_scat_Cromer_Mann_a2
_atom_type_scat_Cromer_Mann_b2
_atom_type_scat_Cromer_Mann_a3
_atom_type_scat_Cromer_Mann_b3
_atom_type_scat_Cromer_Mann_a4
_atom_type_scat_Cromer_Mann_b4
_atom_type_scat_Cromer_Mann_c
_atom_type_scat_source
C 0.0033 0.0016 2.3100 20.8439 1.0200 10.2075 1.5886 0.5687 0.8650 51.6512 0.2156 'International Tables Vol C 4.2.6.8 and 6.1.1.4'
H 0.0000 0.0000 0.4930 10.5109 0.3229 26.1257 0.1402 3.1424 0.0408 57.7998 0.0030 'International Tables Vol C 4.2.6.8 and 6.1.1.4'
B 0.0013 0.0007 2.0545 23.2185 1.3326 1.0210 1.0979 60.3498 0.7068 0.1403 -0.1932 'International Tables Vol C 4.2.6.8 and 6.1.1.4'
F 0.0171 0.0103 3.5392 10.2825 2.6412 4.2944 1.5170 0.2615 1.0243 26.1476 0.2776 'International Tables Vol C 4.2.6.8 and 6.1.1.4'
N 0.0061 0.0033 12.2126 0.0057 3.1322 9.8933 2.0125 28.9975 1.1663 0.5826 -11.5290 'International Tables Vol C 4.2.6.8 and 6.1.1.4'

loop_
_geom_angle_atom_site_label_1
_geom_angle_atom_site_label_2
_geom_angle_atom_site_label_3
_geom_angle
_geom_angle_publ_flag
F1 C2 C3 119.0(2) yes
F1 C2 C9 116.2(2) yes
C3 C2 C9 124.8(2) yes
C2 C3 C4 112.7(2) yes
C2 C3 B12 118.8(2) yes
C4 C3 B12 128.1(2) yes
C3 C4 F5 121.2(2) yes
C3 C4 C6 124.5(2) yes
F5 C4 C6 114.3(2) yes
C4 C6 F7 120.6(2) yes
C4 C6 C8 119.6(2) yes
F7 C6 C8 119.7(2) yes
C6 C8 C9 119.1(2) yes
C6 C8 F11 120.4(2) yes
C9 C8 F11 120.5(2) yes
C2 C9 C8 119.3(2) yes
C2 C9 F10 121.0(2) yes
C8 C9 F10 119.7(2) yes
C3 B12 C13 115.92(18) yes
C3 B12 C43 112.57(18) yes
C13 B12 C43 104.64(18) yes
C3 B12 C54 102.85(17) yes
C13 B12 C54 107.12(17) yes
C43 B12 C54 113.95(18) yes
B12 C13 C14 116.79(18) yes
B12 C13 H132 110.2 no
C14 C13 H132 108.1 no
B12 C13 H131 106.2 no
C14 C13 H131 105.9 no
H132 C13 H131 109.4 no
C13 C14 N15 113.72(18) yes
C13 C14 C18 117.50(19) yes
N15 C14 C18 100.49(17) yes
C13 C14 H141 109.6 no
N15 C14 H141 106.0 no
C18 C14 H141 108.6 no
C14 N15 C16 109.34(18) yes
C14 N15 C31 127.01(18) yes
C16 N15 C31 123.48(19) yes
N15 C16 N17 114.0(2) yes
N15 C16 H161 123.6 no
N17 C16 H161 122.3 no
C16 N17 C18 108.83(18) yes
C16 N17 C19 124.13(19) yes
C18 N17 C19 126.55(18) yes
C14 C18 N17 102.82(17) yes
C14 C18 H182 112.4 no
N17 C18 H182 110.1 no
C14 C18 H181 110.6 no
N17 C18 H181 109.2 no
H182 C18 H181 111.4 no
N17 C19 C20 118.9(2) yes
N17 C19 C27 117.5(2) yes
C20 C19 C27 123.6(2) yes
C19 C20 C21 121.9(2) yes
C19 C20 C24 116.8(3) yes
C21 C20 C24 121.3(3) yes
C20 C21 C22 113.4(3) yes
C20 C21 C23 110.3(3) yes
C22 C21 C23 109.6(3) yes
C20 C21 H211 107.7 no
C22 C21 H211 107.8 no
C23 C21 H211 107.9 no
C21 C22 H222 109.7 no
C21 C22 H221 110.4 no
H222 C22 H221 109.0 no
C21 C22 H223 109.5 no
H222 C22 H223 109.4 no
H221 C22 H223 108.7 no
C21 C23 H232 110.1 no
C21 C23 H231 110.3 no
H232 C23 H231 107.2 no
C21 C23 H233 110.8 no
H232 C23 H233 109.6 no
H231 C23 H233 108.7 no
C20 C24 C25 120.6(3) yes
C20 C24 H241 118.3 no
C25 C24 H241 121.1 no
C24 C25 C26 120.9(3) yes
C24 C25 H251 119.3 no
C26 C25 H251 119.9 no
C25 C26 C27 121.3(3) yes
C25 C26 H261 119.3 no
C27 C26 H261 119.4 no
C19 C27 C26 116.9(3) yes
C19 C27 C28 122.1(3) yes
C26 C27 C28 121.0(3) yes
C27 C28 C29 111.6(3) yes
C27 C28 C30 112.4(4) yes
C29 C28 C30 109.2(3) yes
C27 C28 H281 107.2 no
C29 C28 H281 108.1 no
C30 C28 H281 108.1 no
C28 C29 H291 109.6 no
C28 C29 H293 107.3 no
H291 C29 H293 110.0 no
C28 C29 H292 110.5 no
H291 C29 H292 109.5 no
H293 C29 H292 109.9 no
C28 C30 H301 108.1 no
C28 C30 H303 108.8 no
H301 C30 H303 109.5 no
C28 C30 H302 107.9 no
H301 C30 H302 110.9 no
H303 C30 H302 111.5 no
N15 C31 C32 118.6(2) yes
N15 C31 C36 118.0(2) yes
C32 C31 C36 123.4(2) yes
C31 C32 C33 116.7(2) yes
C31 C32 C40 122.9(2) yes
C33 C32 C40 120.4(2) yes
C32 C33 C34 121.3(3) yes
C32 C33 H331 118.8 no
C34 C33 H331 119.8 no
C33 C34 C35 120.5(2) yes
C33 C34 H341 119.5 no
C35 C34 H341 120.1 no
C34 C35 C36 121.3(3) yes
C34 C35 H351 120.4 no
C36 C35 H351 118.2 no
C31 C36 C35 116.7(2) yes
C31 C36 C37 122.3(2) yes
C35 C36 C37 121.0(2) yes
C36 C37 C38 111.6(2) yes
C36 C37 C39 111.7(3) yes
C38 C37 C39 111.2(3) yes
C36 C37 H371 106.4 no
C38 C37 H371 107.0 no
C39 C37 H371 108.6 no
C37 C38 H383 110.4 no
C37 C38 H382 108.9 no
H383 C38 H382 110.6 no
C37 C38 H381 108.0 no
H383 C38 H381 108.9 no
H382 C38 H381 110.1 no
C37 C39 H393 109.9 no
C37 C39 H392 110.2 no
H393 C39 H392 108.8 no
C37 C39 H391 110.1 no
H393 C39 H391 110.1 no
H392 C39 H391 107.7 no
C32 C40 C41 111.9(3) yes
C32 C40 C42 112.3(3) yes
C41 C40 C42 109.9(3) yes
C32 C40 H401 107.6 no
C41 C40 H401 108.3 no
C42 C40 H401 106.6 no
C40 C41 H412 109.9 no
C40 C41 H411 109.4 no
H412 C41 H411 110.3 no
C40 C41 H413 107.8 no
H412 C41 H413 109.9 no
H411 C41 H413 109.4 no
C40 C42 H422 108.2 no
C40 C42 H421 108.5 no
H422 C42 H421 110.7 no
C40 C42 H423 108.1 no
H422 C42 H423 110.2 no
H421 C42 H423 111.1 no
B12 C43 C44 120.4(2) yes
B12 C43 C51 125.9(2) yes
C44 C43 C51 112.7(2) yes
C43 C44 F45 119.5(2) yes
C43 C44 C46 124.8(2) yes
F45 C44 C46 115.7(2) yes
C44 C46 F47 120.6(3) yes
C44 C46 C48 119.3(3) yes
F47 C46 C48 120.0(2) yes
C46 C48 F49 120.1(3) yes
C46 C48 C50 118.9(2) yes
F49 C48 C50 120.9(3) yes
C48 C50 C51 119.8(2) yes
C48 C50 F53 120.1(2) yes
C51 C50 F53 120.1(2) yes
C43 C51 C50 124.5(2) yes
C43 C51 F52 121.2(2) yes
C50 C51 F52 114.3(2) yes
B12 C54 C55 128.3(2) yes
B12 C54 C62 119.1(2) yes
C55 C54 C62 112.6(2) yes
C54 C55 F56 120.6(2) yes
C54 C55 C57 124.1(2) yes
F56 C55 C57 115.3(2) yes
C55 C57 F58 120.8(2) yes
C55 C57 C59 120.1(2) yes
F58 C57 C59 119.1(2) yes
C57 C59 F60 120.8(3) yes
C57 C59 C61 118.6(2) yes
F60 C59 C61 120.6(3) yes
C59 C61 C62 119.5(2) yes
C59 C61 F64 119.9(2) yes
C62 C61 F64 120.6(2) yes
C54 C62 C61 125.0(2) yes
C54 C62 F63 119.8(2) yes
C61 C62 F63 115.2(2) yes
C66 C65 C71 128.7(6) yes
C66 C65 H651 109.9 no
C71 C65 H651 121.4 no
C65 C66 C67 126.4(7) yes
C65 C66 C68 116.5(5) yes
C67 C66 C68 117.0(6) yes
C66 C67 H672 103.2 no
C66 C67 H671 109.3 no
H672 C67 H671 111.5 no
C66 C67 H673 110.6 no
H672 C67 H673 111.0 no
H671 C67 H673 111.0 no
C66 C68 C69 112.8(5) yes
C66 C68 H681 118.5 no
C69 C68 H681 128.7 no
C68 C69 C70 129.0(7) yes
C68 C69 H691 116.0 no
C70 C69 H691 115.0 no
C69 C70 C71 115.1(6) yes
C69 C70 H701 123.0 no
C71 C70 H701 121.8 no
C70 C71 C65 117.7(6) yes
C70 C71 H711 120.1 no
C65 C71 H711 122.2 no

loop_
_geom_bond_atom_site_label_1
_geom_bond_atom_site_label_2
_geom_bond_distance
_geom_bond_publ_flag
F1 C2 1.350(3) yes
C2 C3 1.400(3) yes
C2 C9 1.379(3) yes
C3 C4 1.387(3) yes
C3 B12 1.656(3) yes
C4 F5 1.362(3) yes
C4 C6 1.387(3) yes
C6 F7 1.346(3) yes
C6 C8 1.373(4) yes
C8 C9 1.375(4) yes
C8 F11 1.345(3) yes
C9 F10 1.344(3) yes
B12 C13 1.664(3) yes
B12 C43 1.659(3) yes
B12 C54 1.662(3) yes
C13 C14 1.522(3) yes
C13 H132 0.971 no
C13 H131 0.989 no
C14 N15 1.510(3) yes
C14 C18 1.531(3) yes
C14 H141 0.999 no
N15 C16 1.311(3) yes
N15 C31 1.445(3) yes
C16 N17 1.309(3) yes
C16 H161 0.961 no
N17 C18 1.487(3) yes
N17 C19 1.443(3) yes
C18 H182 0.974 no
C18 H181 0.973 no
C19 C20 1.390(4) yes
C19 C27 1.399(4) yes
C20 C21 1.516(4) yes
C20 C24 1.403(4) yes
C21 C22 1.531(4) yes
C21 C23 1.524(4) yes
C21 H211 0.981 no
C22 H222 0.988 no
C22 H221 0.967 no
C22 H223 0.984 no
C23 H232 0.991 no
C23 H231 0.974 no
C23 H233 0.986 no
C24 C25 1.384(5) yes
C24 H241 0.936 no
C25 C26 1.364(6) yes
C25 H251 0.953 no
C26 C27 1.391(4) yes
C26 H261 0.954 no
C27 C28 1.520(5) yes
C28 C29 1.531(6) yes
C28 C30 1.538(5) yes
C28 H281 0.983 no
C29 H291 0.978 no
C29 H293 0.983 no
C29 H292 0.987 no
C30 H301 0.981 no
C30 H303 0.980 no
C30 H302 0.974 no
C31 C32 1.398(3) yes
C31 C36 1.401(3) yes
C32 C33 1.398(4) yes
C32 C40 1.524(4) yes
C33 C34 1.371(4) yes
C33 H331 0.946 no
C34 C35 1.379(4) yes
C34 H341 0.967 no
C35 C36 1.393(3) yes
C35 H351 0.926 no
C36 C37 1.516(4) yes
C37 C38 1.532(4) yes
C37 C39 1.521(5) yes
C37 H371 0.990 no
C38 H383 0.985 no
C38 H382 0.972 no
C38 H381 0.973 no
C39 H393 0.971 no
C39 H392 0.967 no
C39 H391 0.975 no
C40 C41 1.517(5) yes
C40 C42 1.508(5) yes
C40 H401 0.983 no
C41 H412 0.962 no
C41 H411 0.970 no
C41 H413 0.971 no
C42 H422 0.974 no
C42 H421 0.972 no
C42 H423 0.973 no
C43 C44 1.395(3) yes
C43 C51 1.387(3) yes
C44 F45 1.356(3) yes
C44 C46 1.382(3) yes
C46 F47 1.346(3) yes
C46 C48 1.376(4) yes
C48 F49 1.345(3) yes
C48 C50 1.367(4) yes
C50 C51 1.387(3) yes
C50 F53 1.347(3) yes
C51 F52 1.357(3) yes
C54 C55 1.391(3) yes
C54 C62 1.396(3) yes
C55 F56 1.350(3) yes
C55 C57 1.386(3) yes
C57 F58 1.349(3) yes
C57 C59 1.373(4) yes
C59 F60 1.343(3) yes
C59 C61 1.371(4) yes
C61 C62 1.379(3) yes
C61 F64 1.350(3) yes
C62 F63 1.356(3) yes
C65 C66 1.301(7) yes
C65 C71 1.298(7) yes
C65 H651 0.986 no
C66 C67 1.381(7) yes
C66 C68 1.480(7) yes
C67 H672 1.013 no
C67 H671 0.996 no
C67 H673 1.012 no
C68 C69 1.393(8) yes
C68 H681 1.049 no
C69 C70 1.288(8) yes
C69 H691 0.956 no
C70 C71 1.454(8) yes
C70 H701 0.961 no
C71 H711 1.009 no
